data_7008416
loop_
_publ_author_name
'de Lill, Daniel T.'
'Bozzuto, Daniel J.'
'Cahill, Christopher L.'

_publ_section_title
;
 Templated metal-organic frameworks: synthesis, structures, thermal
 properties and solid-state transformation of two novel calcium-adipate
 frameworks.
;
_journal_issue 12
_journal_name_full 'Dalton transactions (Cambridge, England : 2003)'
_journal_page_first 2111
_journal_page_last 2115
_journal_paper_doi 10.1039/b502512e
_journal_year 2005
_chemical_formula_sum 'C18 H24 Ca N2 O6'
_chemical_formula_weight 404.47
_chemical_name_systematic
;
?
;
_space_group_IT_number 14
_symmetry_cell_setting monoclinic
_symmetry_space_group_name_Hall '-P 2ybc'
_symmetry_space_group_name_H-M 'P 1 21/c 1'
_atom_sites_solution_hydrogens geom
_atom_sites_solution_primary direct
_atom_sites_solution_secondary difmap
_audit_creation_method SHELXL-97
_cell_angle_alpha 90.00
_cell_angle_beta 99.799(3)
_cell_angle_gamma 90.00
_cell_formula_units_Z 4
_cell_length_a 16.8008(8)
_cell_length_b 15.0736(7)
_cell_length_c 7.7536(3)
_cell_measurement_reflns_used 4250
_cell_measurement_temperature 100(2)
_cell_measurement_theta_max 65.235
_cell_measurement_theta_min 3.965
_cell_volume 1934.94(15)
_computing_cell_refinement 'Bruker APEX2'
_computing_data_collection 'Bruker APEX2'
_computing_data_reduction 'Bruker SAINT'
_computing_molecular_graphics 'Bruker SHELXTL'
_computing_publication_material 'WINGX (Farrugia, 1998)'
_computing_structure_refinement 'Bruker SHELXTL'
_computing_structure_solution 'Bruker SHELXTL'
_diffrn_ambient_temperature 100(2)
_diffrn_measured_fraction_theta_full 0.952
_diffrn_measured_fraction_theta_max 0.952
_diffrn_measurement_device_type 'Bruker SMART APEX II CCD Area Detector'
_diffrn_measurement_method 'omega scans'
_diffrn_radiation_monochromator graphite
_diffrn_radiation_source 'fine-focus sealed tube'
_diffrn_radiation_type CuK\a
_diffrn_radiation_wavelength 1.54178
_diffrn_reflns_av_R_equivalents 0.0308
_diffrn_reflns_av_sigmaI/netI 0.0350
_diffrn_reflns_limit_h_max 19
_diffrn_reflns_limit_h_min -19
_diffrn_reflns_limit_k_max 16
_diffrn_reflns_limit_k_min -13
_diffrn_reflns_limit_l_max 8
_diffrn_reflns_limit_l_min -8
_diffrn_reflns_number 9428
_diffrn_reflns_theta_full 64.91
_diffrn_reflns_theta_max 64.91
_diffrn_reflns_theta_min 2.67
_exptl_absorpt_coefficient_mu 3.122
_exptl_absorpt_correction_T_max 0.8111
_exptl_absorpt_correction_T_min 0.5698
_exptl_absorpt_correction_type 'emperical multi-scan'
_exptl_absorpt_process_details 'Bruker SADABS'
_exptl_crystal_colour colorless
_exptl_crystal_density_diffrn 1.388
_exptl_crystal_density_method 'not measured'
_exptl_crystal_description plate
_exptl_crystal_F_000 856
_exptl_crystal_size_max 0.20
_exptl_crystal_size_mid 0.18
_exptl_crystal_size_min 0.07
_refine_diff_density_max 0.192
_refine_diff_density_min -0.182
_refine_diff_density_rms 0.041
_refine_ls_extinction_coef 0.00020(12)
_refine_ls_extinction_expression Fc^*^=kFc[1+0.001xFc^2^\l^3^/sin(2\q)]^-1/4^
_refine_ls_extinction_method SHELXL
_refine_ls_goodness_of_fit_ref 1.032
_refine_ls_hydrogen_treatment constr
_refine_ls_matrix_type full
_refine_ls_number_parameters 269
_refine_ls_number_reflns 3127
_refine_ls_number_restraints 0
_refine_ls_restrained_S_all 1.032
_refine_ls_R_factor_all 0.0354
_refine_ls_R_factor_gt 0.0277
_refine_ls_shift/su_max 0.002
_refine_ls_shift/su_mean 0.000
_refine_ls_structure_factor_coef Fsqd
_refine_ls_weighting_details 'calc w=1/[\s^2^(Fo^2^)+(0.0347P)^2^+0.2289P] where P=(Fo^2^+2Fc^2^)/3'
_refine_ls_weighting_scheme calc
_refine_ls_wR_factor_gt 0.0687
_refine_ls_wR_factor_ref 0.0732
_reflns_number_gt 2608
_reflns_number_total 3127
_reflns_threshold_expression >2sigma(I)
_cod_data_source_file b502512e.txt
_cod_data_source_block gwu01
_cod_original_sg_symbol_H-M P2(1)/c
_cod_database_code 7008416

loop_
_symmetry_equiv_pos_as_xyz
'x, y, z'
'-x, y+1/2, -z+1/2'
'-x, -y, -z'
'x, -y-1/2, z-1/2'

loop_
_atom_site_label
_atom_site_type_symbol
_atom_site_fract_x
_atom_site_fract_y
_atom_site_fract_z
_atom_site_U_iso_or_equiv
_atom_site_adp_type
_atom_site_occupancy
_atom_site_symmetry_multiplicity
_atom_site_calc_flag
_atom_site_refinement_flags
_atom_site_disorder_assembly
_atom_site_disorder_group
C1 C 0.15383(9) 0.90428(10) 0.6778(2) 0.0216(3) Uani 1 1 d . . .
H1 H 0.1959 0.9468 0.6732 0.030(5) Uiso 1 1 d R . .
C2 C 0.07778(9) 0.91611(11) 0.5797(2) 0.0215(3) Uani 1 1 d . . .
H2 H 0.0662 0.9661 0.5027 0.023(4) Uiso 1 1 d R . .
C3 C 0.03037(9) 0.78815(10) 0.68303(19) 0.0204(3) Uani 1 1 d . . .
H3 H -0.0143 0.7484 0.6819 0.025(4) Uiso 1 1 d R . .
N1 N 0.01625(7) 0.85993(9) 0.58091(15) 0.0194(3) Uani 1 1 d . . .
C4 C 0.10508(9) 0.77041(10) 0.78533(19) 0.0201(3) Uani 1 1 d . . .
H4 H 0.1123 0.7166 0.8524 0.022(4) Uiso 1 1 d R . .
C5 C 0.16861(9) 0.82915(10) 0.78392(19) 0.0200(3) Uani 1 1 d . . .
C6 C 0.24959(9) 0.81469(11) 0.8994(2) 0.0232(4) Uani 1 1 d . . .
H6A H 0.2907 0.8279 0.8310 0.030(5) Uiso 1 1 d R . .
H6B H 0.2546 0.7525 0.9259 0.018(4) Uiso 1 1 d R . .
C7 C 0.25768(8) 0.87031(10) 1.06540(19) 0.0189(3) Uani 1 1 d . . .
H7A H 0.2503 0.9316 1.0327 0.023(4) Uiso 1 1 d R . .
H7B H 0.2138 0.8576 1.1264 0.034(5) Uiso 1 1 d R . .
C8 C 0.33702(9) 0.86120(10) 1.18941(19) 0.0180(3) Uani 1 1 d . . .
C9 C 0.39630(9) 0.80060(11) 1.16541(19) 0.0195(3) Uani 1 1 d . . .
H9 H 0.3878 0.7612 1.0666 0.014(4) Uiso 1 1 d R . .
C10 C 0.46857(9) 0.79830(11) 1.28323(19) 0.0206(3) Uani 1 1 d . . .
H10 H 0.5095 0.7566 1.2651 0.022(4) Uiso 1 1 d R . .
N2 N 0.48465(7) 0.85210(9) 1.42190(16) 0.0212(3) Uani 1 1 d . . .
C11 C 0.42665(9) 0.90991(11) 1.4459(2) 0.0215(3) Uani 1 1 d . . .
H11 H 0.4410 0.9488 1.5444 0.031(5) Uiso 1 1 d R . .
C12 C 0.35352(9) 0.91653(10) 1.33586(19) 0.0198(3) Uani 1 1 d . . .
H12 H 0.3144 0.9595 1.3584 0.029(5) Uiso 1 1 d R . .
Ca1 Ca 0.750499(14) 0.719110(18) -0.00477(3) 0.00972(11) Uani 1 1 d . . .
O1 O 0.85572(6) 0.83237(7) 0.06299(12) 0.0164(2) Uani 1 1 d . . .
O2 O 0.80831(5) 0.82674(6) -0.21919(12) 0.0146(2) Uani 1 1 d . . .
C13 C 0.85246(8) 0.86197(9) -0.08984(17) 0.0118(3) Uani 1 1 d . . .
C14 C 0.90149(8) 0.94353(10) -0.11902(18) 0.0152(3) Uani 1 1 d . . .
H14A H 0.8655 0.9928 -0.1162 0.021(4) Uiso 1 1 d R . .
H14B H 0.9130 0.9401 -0.2360 0.011(4) Uiso 1 1 d R . .
C15 C 0.97825(8) 0.95694(10) 0.01429(18) 0.0163(3) Uani 1 1 d . . .
H15A H 0.9645 0.9566 0.1295 0.023(4) Uiso 1 1 d R . .
H15B H 1.0144 0.9077 0.0129 0.024(4) Uiso 1 1 d R . .
O3 O 0.69338(5) 0.82718(6) 0.21016(12) 0.0145(2) Uani 1 1 d . . .
O4 O 0.64579(6) 0.83461(7) -0.07193(12) 0.0182(2) Uani 1 1 d . . .
C16 C 0.64941(8) 0.86326(9) 0.08190(17) 0.0120(3) Uani 1 1 d . . .
C17 C 0.60010(8) 0.94455(10) 0.11391(18) 0.0146(3) Uani 1 1 d . . .
H17A H 0.6369 0.9937 0.1207 0.018(4) Uiso 1 1 d R . .
H17B H 0.5865 0.9381 0.2286 0.010(4) Uiso 1 1 d R . .
C18 C 0.52545(8) 0.96147(9) -0.02449(18) 0.0153(3) Uani 1 1 d . . .
H18A H 0.5422 0.9731 -0.1347 0.018(4) Uiso 1 1 d R . .
H18B H 0.4916 0.9098 -0.0432 0.016(4) Uiso 1 1 d R . .
O5 O 0.64770(5) 0.62785(7) 0.08250(12) 0.0153(2) Uani 1 1 d . . .
H5OA H 0.6472 0.6304 0.1918 0.035(5) Uiso 1 1 d R . .
H5OB H 0.5985 0.6358 0.0369 0.030(5) Uiso 1 1 d R . .
O6 O 0.85241(5) 0.62507(7) -0.09200(12) 0.0155(2) Uani 1 1 d . . .
H6OA H 0.8553 0.6307 -0.1998 0.031(5) Uiso 1 1 d R . .
H6OB H 0.9012 0.6302 -0.0411 0.027(5) Uiso 1 1 d R . .

loop_
_atom_site_aniso_label
_atom_site_aniso_U_11
_atom_site_aniso_U_22
_atom_site_aniso_U_33
_atom_site_aniso_U_23
_atom_site_aniso_U_13
_atom_site_aniso_U_12
C1 0.0185(8) 0.0193(9) 0.0265(8) -0.0014(6) 0.0026(6) -0.0019(6)
C2 0.0216(8) 0.0203(9) 0.0221(8) -0.0005(6) 0.0022(6) 0.0016(6)
C3 0.0192(7) 0.0219(9) 0.0205(7) -0.0033(6) 0.0049(6) -0.0031(6)
N1 0.0171(6) 0.0232(7) 0.0175(6) -0.0034(5) 0.0019(5) 0.0011(5)
C4 0.0232(8) 0.0194(8) 0.0178(7) 0.0005(6) 0.0035(6) 0.0016(6)
C5 0.0182(7) 0.0218(9) 0.0197(8) -0.0051(6) 0.0028(6) 0.0031(6)
C6 0.0192(8) 0.0233(9) 0.0254(8) -0.0037(7) -0.0009(6) 0.0039(6)
C7 0.0164(7) 0.0185(9) 0.0221(8) -0.0009(6) 0.0038(6) 0.0022(6)
C8 0.0169(7) 0.0189(8) 0.0184(7) 0.0021(6) 0.0041(6) -0.0019(6)
C9 0.0189(7) 0.0234(9) 0.0169(7) -0.0022(6) 0.0051(6) -0.0008(6)
C10 0.0164(7) 0.0255(9) 0.0206(7) 0.0027(6) 0.0055(6) 0.0007(6)
N2 0.0179(6) 0.0275(8) 0.0177(6) 0.0033(5) 0.0018(5) -0.0044(5)
C11 0.0234(8) 0.0214(9) 0.0199(7) -0.0024(6) 0.0039(6) -0.0050(6)
C12 0.0199(7) 0.0175(8) 0.0232(8) -0.0019(6) 0.0066(6) -0.0010(6)
Ca1 0.00936(16) 0.01082(18) 0.00855(16) -0.00018(10) 0.00029(10) -0.00006(9)
O1 0.0172(5) 0.0203(6) 0.0117(5) 0.0005(4) 0.0019(4) -0.0055(4)
O2 0.0148(5) 0.0163(5) 0.0117(5) -0.0014(4) -0.0006(4) -0.0033(4)
C13 0.0090(6) 0.0145(8) 0.0120(7) -0.0012(5) 0.0017(5) 0.0019(5)
C14 0.0171(7) 0.0142(8) 0.0145(7) 0.0000(5) 0.0029(5) -0.0017(5)
C15 0.0161(7) 0.0171(8) 0.0151(7) 0.0003(6) 0.0014(6) -0.0023(6)
O3 0.0145(5) 0.0165(6) 0.0116(5) 0.0016(4) -0.0008(4) 0.0036(4)
O4 0.0203(5) 0.0222(6) 0.0117(5) -0.0003(4) 0.0022(4) 0.0083(4)
C16 0.0101(6) 0.0144(8) 0.0116(7) 0.0016(5) 0.0020(5) -0.0005(5)
C17 0.0160(7) 0.0148(8) 0.0129(7) 0.0008(5) 0.0026(5) 0.0020(5)
C18 0.0165(7) 0.0163(8) 0.0132(7) 0.0012(6) 0.0029(5) 0.0030(6)
O5 0.0148(5) 0.0197(6) 0.0110(5) 0.0000(4) 0.0009(4) -0.0034(4)
O6 0.0152(5) 0.0199(6) 0.0111(5) 0.0002(4) 0.0013(4) 0.0028(4)

loop_
_atom_type_symbol
_atom_type_description
_atom_type_scat_dispersion_real
_atom_type_scat_dispersion_imag
_atom_type_scat_source
C C 0.0181 0.0091 'International Tables Vol C Tables 4.2.6.8 and 6.1.1.4'
H H 0.0000 0.0000 'International Tables Vol C Tables 4.2.6.8 and 6.1.1.4'
N N 0.0311 0.0180 'International Tables Vol C Tables 4.2.6.8 and 6.1.1.4'
O O 0.0492 0.0322 'International Tables Vol C Tables 4.2.6.8 and 6.1.1.4'
Ca Ca 0.3641 1.2855 'International Tables Vol C Tables 4.2.6.8 and 6.1.1.4'

loop_
_geom_angle_atom_site_label_1
_geom_angle_atom_site_label_2
_geom_angle_atom_site_label_3
_geom_angle
_geom_angle_site_symmetry_1
_geom_angle_site_symmetry_3
_geom_angle_publ_flag
C2 C1 C5 118.91(14) . . ?
C2 C1 H1 120.7 . . ?
C5 C1 H1 120.4 . . ?
N1 C2 C1 123.88(15) . . ?
N1 C2 H2 115.2 . . ?
C1 C2 H2 120.9 . . ?
N1 C3 C4 123.00(14) . . ?
N1 C3 H3 116.1 . . ?
C4 C3 H3 120.9 . . ?
C2 N1 C3 117.17(13) . . ?
C5 C4 C3 119.53(14) . . ?
C5 C4 H4 121.2 . . ?
C3 C4 H4 119.3 . . ?
C4 C5 C1 117.51(14) . . ?
C4 C5 C6 121.26(14) . . ?
C1 C5 C6 121.17(14) . . ?
C5 C6 C7 111.30(12) . . ?
C5 C6 H6A 107.6 . . ?
C7 C6 H6A 112.5 . . ?
C5 C6 H6B 107.8 . . ?
C7 C6 H6B 111.4 . . ?
H6A C6 H6B 106.0 . . ?
C8 C7 C6 115.46(12) . . ?
C8 C7 H7A 108.4 . . ?
C6 C7 H7A 108.5 . . ?
C8 C7 H7B 109.7 . . ?
C6 C7 H7B 109.9 . . ?
H7A C7 H7B 104.3 . . ?
C9 C8 C12 117.01(14) . . ?
C9 C8 C7 123.38(14) . . ?
C12 C8 C7 119.61(13) . . ?
C8 C9 C10 119.68(14) . . ?
C8 C9 H9 120.1 . . ?
C10 C9 H9 120.2 . . ?
N2 C10 C9 123.20(14) . . ?
N2 C10 H10 117.6 . . ?
C9 C10 H10 119.2 . . ?
C10 N2 C11 116.92(13) . . ?
N2 C11 C12 123.63(14) . . ?
N2 C11 H11 114.5 . . ?
C12 C11 H11 121.8 . . ?
C11 C12 C8 119.56(14) . . ?
C11 C12 H12 120.2 . . ?
C8 C12 H12 120.2 . . ?
O3 Ca1 O2 145.81(4) 4_575 4_576 ?
O3 Ca1 O5 84.08(3) 4_575 . ?
O2 Ca1 O5 76.61(3) 4_576 . ?
O3 Ca1 O6 76.00(3) 4_575 . ?
O2 Ca1 O6 83.83(3) 4_576 . ?
O5 Ca1 O6 108.84(4) . . ?
O3 Ca1 O1 124.78(3) 4_575 . ?
O2 Ca1 O1 80.59(3) 4_576 . ?
O5 Ca1 O1 150.34(3) . . ?
O6 Ca1 O1 87.06(3) . . ?
O3 Ca1 O4 81.33(3) 4_575 . ?
O2 Ca1 O4 124.64(3) 4_576 . ?
O5 Ca1 O4 86.70(3) . . ?
O6 Ca1 O4 150.72(3) . . ?
O1 Ca1 O4 90.92(4) . . ?
O3 Ca1 O2 74.03(3) 4_575 . ?
O2 Ca1 O2 129.53(4) 4_576 . ?
O5 Ca1 O2 153.74(3) . . ?
O6 Ca1 O2 80.12(3) . . ?
O1 Ca1 O2 51.22(3) . . ?
O4 Ca1 O2 75.97(3) . . ?
O3 Ca1 O3 130.04(4) 4_575 . ?
O2 Ca1 O3 73.94(3) 4_576 . ?
O5 Ca1 O3 79.51(3) . . ?
O6 Ca1 O3 153.89(3) . . ?
O1 Ca1 O3 76.11(3) . . ?
O4 Ca1 O3 51.07(3) . . ?
O2 Ca1 O3 103.48(3) . . ?
O3 Ca1 C13 99.70(3) 4_575 . ?
O2 Ca1 C13 105.42(3) 4_576 . ?
O5 Ca1 C13 167.05(4) . . ?
O6 Ca1 C13 84.10(4) . . ?
O1 Ca1 C13 25.52(3) . . ?
O4 Ca1 C13 81.68(4) . . ?
O2 Ca1 C13 25.76(3) . . ?
O3 Ca1 C13 88.71(3) . . ?
O3 Ca1 C16 106.09(3) 4_575 . ?
O2 Ca1 C16 99.50(3) 4_576 . ?
O5 Ca1 C16 83.47(4) . . ?
O6 Ca1 C16 167.69(4) . . ?
O1 Ca1 C16 81.84(4) . . ?
O4 Ca1 C16 25.48(3) . . ?
O2 Ca1 C16 88.75(3) . . ?
O3 Ca1 C16 25.63(3) . . ?
C13 Ca1 C16 83.59(4) . . ?
O3 Ca1 Ca1 155.82(2) 4_575 4_576 ?
O2 Ca1 Ca1 39.26(2) 4_576 4_576 ?
O5 Ca1 Ca1 74.93(2) . 4_576 ?
O6 Ca1 Ca1 121.91(2) . 4_576 ?
O1 Ca1 Ca1 75.41(2) . 4_576 ?
O4 Ca1 Ca1 85.55(2) . 4_576 ?
O2 Ca1 Ca1 122.19(2) . 4_576 ?
O3 Ca1 Ca1 34.67(2) . 4_576 ?
C13 Ca1 Ca1 98.37(3) . 4_576 ?
C16 Ca1 Ca1 60.25(3) . 4_576 ?
O3 Ca1 Ca1 39.27(2) 4_575 4_575 ?
O2 Ca1 Ca1 155.61(2) 4_576 4_575 ?
O5 Ca1 Ca1 121.90(2) . 4_575 ?
O6 Ca1 Ca1 75.32(2) . 4_575 ?
O1 Ca1 Ca1 85.78(2) . 4_575 ?
O4 Ca1 Ca1 75.40(2) . 4_575 ?
O2 Ca1 Ca1 34.76(2) . 4_575 ?
O3 Ca1 Ca1 122.18(2) . 4_575 ?
C13 Ca1 Ca1 60.47(3) . 4_575 ?
C16 Ca1 Ca1 98.45(3) . 4_575 ?
Ca1 Ca1 Ca1 152.986(15) 4_576 4_575 ?
C13 O1 Ca1 97.52(8) . . ?
C13 O2 Ca1 164.08(9) . 4_575 ?
C13 O2 Ca1 89.29(8) . . ?
Ca1 O2 Ca1 105.97(3) 4_575 . ?
O1 C13 O2 121.72(13) . . ?
O1 C13 C14 119.31(12) . . ?
O2 C13 C14 118.95(12) . . ?
O1 C13 Ca1 56.96(7) . . ?
O2 C13 Ca1 64.96(7) . . ?
C14 C13 Ca1 173.15(9) . . ?
C13 C14 C15 115.13(12) . . ?
C13 C14 H14A 105.3 . . ?
C15 C14 H14A 110.2 . . ?
C13 C14 H14B 107.3 . . ?
C15 C14 H14B 111.4 . . ?
H14A C14 H14B 107.0 . . ?
C14 C15 C15 112.70(15) . 3_775 ?
C14 C15 H15A 108.7 . . ?
C15 C15 H15A 109.7 3_775 . ?
C14 C15 H15B 110.7 . . ?
C15 C15 H15B 109.7 3_775 . ?
H15A C15 H15B 105.1 . . ?
C16 O3 Ca1 163.58(9) . 4_576 ?
C16 O3 Ca1 89.73(8) . . ?
Ca1 O3 Ca1 106.06(3) 4_576 . ?
C16 O4 Ca1 97.14(8) . . ?
O3 C16 O4 121.85(12) . . ?
O3 C16 C17 118.80(12) . . ?
O4 C16 C17 119.34(12) . . ?
O3 C16 Ca1 64.64(7) . . ?
O4 C16 Ca1 57.37(7) . . ?
C17 C16 Ca1 174.14(9) . . ?
C16 C17 C18 115.11(12) . . ?
C16 C17 H17A 105.5 . . ?
C18 C17 H17A 110.7 . . ?
C16 C17 H17B 106.9 . . ?
C18 C17 H17B 111.9 . . ?
H17A C17 H17B 106.2 . . ?
C17 C18 C18 112.31(15) . 3_675 ?
C17 C18 H18A 109.0 . . ?
C18 C18 H18A 110.1 3_675 . ?
C17 C18 H18B 111.4 . . ?
C18 C18 H18B 108.2 3_675 . ?
H18A C18 H18B 105.6 . . ?
Ca1 O5 H5OA 112.7 . . ?
Ca1 O5 H5OB 119.9 . . ?
H5OA O5 H5OB 103.6 . . ?
Ca1 O6 H6OA 112.3 . . ?
Ca1 O6 H6OB 119.4 . . ?
H6OA O6 H6OB 103.6 . . ?

loop_
_geom_bond_atom_site_label_1
_geom_bond_atom_site_label_2
_geom_bond_distance
_geom_bond_site_symmetry_2
_geom_bond_publ_flag
C1 C2 1.383(2) . ?
C1 C5 1.397(2) . ?
C1 H1 0.9601 . ?
C2 N1 1.338(2) . ?
C2 H2 0.9600 . ?
C3 N1 1.338(2) . ?
C3 C4 1.392(2) . ?
C3 H3 0.9599 . ?
C4 C5 1.388(2) . ?
C4 H4 0.9599 . ?
C5 C6 1.512(2) . ?
C6 C7 1.522(2) . ?
C6 H6A 0.9601 . ?
C6 H6B 0.9599 . ?
C7 C8 1.511(2) . ?
C7 H7A 0.9601 . ?
C7 H7B 0.9600 . ?
C8 C9 1.387(2) . ?
C8 C12 1.398(2) . ?
C9 C10 1.390(2) . ?
C9 H9 0.9600 . ?
C10 N2 1.337(2) . ?
C10 H10 0.9601 . ?
N2 C11 1.344(2) . ?
C11 C12 1.375(2) . ?
C11 H11 0.9600 . ?
C12 H12 0.9598 . ?
Ca1 O3 2.3604(9) 4_575 ?
Ca1 O2 2.3647(9) 4_576 ?
Ca1 O5 2.3939(10) . ?
Ca1 O6 2.4067(10) . ?
Ca1 O1 2.4494(10) . ?
Ca1 O4 2.4668(10) . ?
Ca1 O2 2.6247(10) . ?
Ca1 O3 2.6261(10) . ?
Ca1 C13 2.8968(14) . ?
Ca1 C16 2.9062(14) . ?
Ca1 Ca1 3.98708(19) 4_576 ?
Ca1 Ca1 3.98708(19) 4_575 ?
O1 C13 1.2587(17) . ?
O2 C13 1.2589(17) . ?
O2 Ca1 2.3647(9) 4_575 ?
C13 C14 1.5181(19) . ?
C14 C15 1.5227(19) . ?
C14 H14A 0.9601 . ?
C14 H14B 0.9600 . ?
C15 C15 1.524(3) 3_775 ?
C15 H15A 0.9600 . ?
C15 H15B 0.9600 . ?
O3 C16 1.2571(17) . ?
O3 Ca1 2.3604(9) 4_576 ?
O4 C16 1.2602(17) . ?
C16 C17 1.5230(19) . ?
C17 C18 1.5269(19) . ?
C17 H17A 0.9599 . ?
C17 H17B 0.9600 . ?
C18 C18 1.528(3) 3_675 ?
C18 H18A 0.9600 . ?
C18 H18B 0.9600 . ?
O5 H5OA 0.8500 . ?
O5 H5OB 0.8501 . ?
O6 H6OA 0.8500 . ?
O6 H6OB 0.8500 . ?
